data_2011304
loop_
_publ_author_name
'Boryczka, Stanis\/law'
'Steiner, Thomas'

_publ_section_title
;
 Hydrogen bonding in two salts of
 3-methylthio-4-(propargylthio)quinoline
;
_journal_issue 9
_journal_name_full 'Acta Crystallographica Section C'
_journal_page_first 1139
_journal_page_last 1141
_journal_paper_doi 10.1107/S0108270100008271
_journal_volume 56
_journal_year 2000
_chemical_formula_moiety 'C13 H12 N S2 + , Cl - , H2 O'
_chemical_formula_sum 'C13 H14 Cl N O S2'
_chemical_formula_weight 299.85
_chemical_name_systematic
;
 3-Methylthio-4-propargylthioquinolinium chloride monohydrate
;
_space_group_IT_number 2
_symmetry_cell_setting triclinic
_symmetry_space_group_name_Hall '-P 1'
_symmetry_space_group_name_H-M 'P -1'
_audit_creation_method SHELXL-97
_cell_angle_alpha 85.72(4)
_cell_angle_beta 71.16(4)
_cell_angle_gamma 76.94(5)
_cell_formula_units_Z 2
_cell_length_a 7.571(4)
_cell_length_b 9.486(6)
_cell_length_c 10.528(4)
_cell_measurement_reflns_used 39
_cell_measurement_temperature 293
_cell_measurement_theta_max 16.2
_cell_measurement_theta_min 5.1
_cell_volume 697.1(7)
_computing_cell_refinement 'please provide details'
_computing_data_collection 'please provide details'
_computing_data_reduction 'please provide details'
_computing_molecular_graphics 'ORTEPII (Johnson, 1976)'
_computing_publication_material SHELXL97
_computing_structure_refinement 'SHELXL97 (Sheldrick, 1997)'
_computing_structure_solution 'SHELXS97 (Sheldrick, 1990)'
_diffrn_ambient_temperature 293
_diffrn_measured_fraction_theta_full .985
_diffrn_measured_fraction_theta_max .985
_diffrn_measurement_device_type 'STOE four-circle'
_diffrn_measurement_method '\w scans'
_diffrn_radiation_monochromator graphite
_diffrn_radiation_source 'fine-focus sealed tube'
_diffrn_radiation_type MoK\a
_diffrn_radiation_wavelength .71073
_diffrn_reflns_av_R_equivalents .035
_diffrn_reflns_av_sigmaI/netI .033
_diffrn_reflns_limit_h_max 9
_diffrn_reflns_limit_h_min -6
_diffrn_reflns_limit_k_max 12
_diffrn_reflns_limit_k_min -12
_diffrn_reflns_limit_l_max 13
_diffrn_reflns_limit_l_min -9
_diffrn_reflns_number 3330
_diffrn_reflns_theta_full 27.51
_diffrn_reflns_theta_max 27.51
_diffrn_reflns_theta_min 2.04
_diffrn_standards_decay_% 4
_diffrn_standards_interval_time 90
_diffrn_standards_number 3
_exptl_absorpt_coefficient_mu .560
_exptl_absorpt_correction_type none
_exptl_crystal_colour yellow
_exptl_crystal_density_diffrn 1.428
_exptl_crystal_density_method 'not measured'
_exptl_crystal_description needle
_exptl_crystal_F_000 312
_exptl_crystal_size_max .65
_exptl_crystal_size_mid .10
_exptl_crystal_size_min .05
_refine_diff_density_max .46
_refine_diff_density_min -.28
_refine_ls_extinction_method none
_refine_ls_goodness_of_fit_ref 1.018
_refine_ls_hydrogen_treatment mixed
_refine_ls_matrix_type full
_refine_ls_number_parameters 179
_refine_ls_number_reflns 3149
_refine_ls_number_restraints 0
_refine_ls_restrained_S_all 1.018
_refine_ls_R_factor_all .073
_refine_ls_R_factor_gt .051
_refine_ls_shift/su_max .001
_refine_ls_shift/su_mean .000
_refine_ls_structure_factor_coef Fsqd
_refine_ls_weighting_details 'calc w = 1/[\s^2^(Fo^2^)+(0.0789P)^2^+0.2963P] where P=(Fo^2^+2Fc^2^)/3'
_refine_ls_weighting_scheme calc
_refine_ls_wR_factor_ref .146
_reflns_number_gt 2429
_reflns_number_total 3149
_reflns_threshold_expression I>2\s(I)
_cod_data_source_file de1147.cif
_cod_data_source_block II
_cod_depositor_comments
;
 Marking attached hydrogen atoms.

 Antanas Vaitkus,
 2017-03-24
;
_cod_original_cell_volume 697.1(6)
_cod_database_code 2011304
_cod_database_fobs_code 2011304

loop_
_symmetry_equiv_pos_as_xyz
'x, y, z'
'-x, -y, -z'

loop_
_atom_site_label
_atom_site_fract_x
_atom_site_fract_y
_atom_site_fract_z
_atom_site_U_iso_or_equiv
_atom_site_adp_type
_atom_site_calc_flag
_atom_site_refinement_flags
_atom_site_occupancy
_atom_site_disorder_assembly
_atom_site_disorder_group
_atom_site_type_symbol
_atom_site_attached_hydrogens
Cl .51162(15) 1.17671(9) .59063(8) .0671(3) Uani d . 1 . . Cl 0
OW1 .1414(6) .0961(4) 1.5305(3) .1142(12) Uani d . 1 . . O 2
S1 .22133(11) .57394(7) .84116(7) .0489(2) Uani d . 1 . . S 0
S2 .10128(11) .67154(9) 1.13383(7) .0505(2) Uani d . 1 . . S 0
N1 .3469(3) .9640(2) .7999(2) .0388(5) Uani d . 1 . . N 0
H1 .389(5) 1.019(4) .730(4) .059(9) Uiso d . 1 . . H 0
C2 .3278(4) .8362(3) .7718(3) .0404(5) Uani d . 1 . . C 0
H2 .3650 .8074 .6828 .068(10) Uiso calc R 1 . . H 0
C3 .2524(3) .7437(3) .8740(3) .0365(5) Uani d . 1 . . C 0
C4 .1989(3) .7888(3) 1.0061(2) .0355(5) Uani d . 1 . . C 0
C5 .2159(3) .9282(3) 1.0348(2) .0357(5) Uani d . 1 . . C 0
C6 .1564(4) .9872(3) 1.1653(3) .0442(6) Uani d . 1 . . C 0
H6 .1020 .9334 1.2393 .043(7) Uiso calc R 1 . . H 0
C7 .1781(4) 1.1217(3) 1.1832(3) .0518(7) Uani d . 1 . . C 0
H7 .1402 1.1580 1.2698 .065(10) Uiso calc R 1 . . H 0
C8 .2563(4) 1.2073(3) 1.0742(3) .0501(7) Uani d . 1 . . C 0
H8 .2699 1.2991 1.0889 .062(10) Uiso calc R 1 . . H 0
C9 .3123(4) 1.1559(3) .9471(3) .0431(6) Uani d . 1 . . C 0
H9 .3630 1.2127 .8745 .062(10) Uiso calc R 1 . . H 0
C10 .2930(3) 1.0161(3) .9261(2) .0356(5) Uani d . 1 . . C 0
C11 .2826(5) .5702(4) .6626(3) .0581(8) Uani d . 1 . . C 0
H11A .1966 .6466 .6339 .060(10) Uiso calc R 1 . . H 0
H11B .2730 .4787 .6352 .082(12) Uiso calc R 1 . . H 0
H11C .4111 .5834 .6227 .082(12) Uiso calc R 1 . . H 0
C12 .2750(7) .6326(5) 1.2213(5) .0879(15) Uani d . 1 . . C 0
H12A .4030 .6110 1.1578 .19(3) Uiso calc R 1 . . H 0
H12B .2634 .7155 1.2744 .21(4) Uiso calc R 1 . . H 0
C13 .2397(5) .5092(3) 1.3075(3) .0572(8) Uani d . 1 . . C 0
C14 .2087(5) .4110(4) 1.3768(3) .0629(8) Uani d . 1 . . C 0
H14 .1838 .3322 1.4325 .090(13) Uiso calc R 1 . . H 0

loop_
_atom_site_aniso_label
_atom_site_aniso_U_11
_atom_site_aniso_U_22
_atom_site_aniso_U_33
_atom_site_aniso_U_12
_atom_site_aniso_U_13
_atom_site_aniso_U_23
Cl .1072(7) .0542(4) .0441(4) -.0416(4) -.0150(4) .0088(3)
OW1 .119(3) .132(3) .072(2) -.020(2) -.0117(18) .0213(19)
S1 .0609(4) .0384(3) .0516(4) -.0217(3) -.0159(3) .0002(3)
S2 .0549(4) .0644(5) .0449(4) -.0363(4) -.0214(3) .0205(3)
N1 .0435(11) .0392(11) .0360(11) -.0177(9) -.0111(9) .0069(9)
C2 .0472(14) .0424(13) .0345(12) -.0183(11) -.0111(10) .0020(10)
C3 .0365(12) .0356(11) .0410(13) -.0130(9) -.0139(10) .0026(9)
C4 .0339(11) .0403(12) .0349(12) -.0144(10) -.0113(9) .0065(9)
C5 .0314(11) .0390(12) .0375(12) -.0093(9) -.0112(9) .0010(9)
C6 .0440(14) .0487(14) .0373(13) -.0094(11) -.0095(10) .0001(11)
C7 .0547(16) .0527(16) .0462(15) -.0047(13) -.0149(13) -.0143(12)
C8 .0513(16) .0407(14) .0629(18) -.0109(12) -.0214(13) -.0095(12)
C9 .0428(13) .0390(13) .0508(15) -.0154(11) -.0157(11) .0042(11)
C10 .0312(11) .0387(12) .0393(12) -.0107(9) -.0124(9) .0018(9)
C11 .070(2) .0536(17) .0553(18) -.0206(15) -.0182(15) -.0129(14)
C12 .100(3) .079(3) .127(4) -.055(2) -.083(3) .060(3)
C13 .0674(19) .0542(17) .0619(19) -.0211(15) -.0337(16) .0134(14)
C14 .085(2) .0581(18) .0550(18) -.0252(17) -.0309(17) .0136(15)

loop_
_atom_type_symbol
_atom_type_description
_atom_type_scat_dispersion_real
_atom_type_scat_dispersion_imag
_atom_type_scat_source
C C .0033 .0016 'International Tables Vol C Tables 4.2.6.8 and 6.1.1.4'
H H .0000 .0000 'International Tables Vol C Tables 4.2.6.8 and 6.1.1.4'
O O .0106 .0060 'International Tables Vol C Tables 4.2.6.8 and 6.1.1.4'
N N .0061 .0033 'International Tables Vol C Tables 4.2.6.8 and 6.1.1.4'
S S .1246 .1234 'International Tables Vol C Tables 4.2.6.8 and 6.1.1.4'
Cl Cl .1484 .1585 'International Tables Vol C Tables 4.2.6.8 and 6.1.1.4'

loop_
_geom_angle_atom_site_label_1
_geom_angle_atom_site_label_2
_geom_angle_atom_site_label_3
_geom_angle
_geom_angle_publ_flag
C3 S1 C11 103.84(14) y
C4 S2 C12 101.79(16) y
C2 N1 C10 123.7(2) y
C2 N1 H1 116(2) ?
C10 N1 H1 120(2) ?
N1 C2 C3 120.8(2) ?
N1 C2 H2 119.6 ?
C3 C2 H2 119.6 ?
C4 C3 C2 118.5(2) ?
C4 C3 S1 119.23(19) y
C2 C3 S1 122.3(2) y
C3 C4 C5 120.1(2) ?
C3 C4 S2 117.91(19) y
C5 C4 S2 121.89(19) y
C10 C5 C6 117.3(2) ?
C10 C5 C4 118.2(2) ?
C6 C5 C4 124.5(2) ?
C7 C6 C5 120.5(3) ?
C7 C6 H6 119.8 ?
C5 C6 H6 119.8 ?
C6 C7 C8 121.5(3) ?
C6 C7 H7 119.2 ?
C8 C7 H7 119.2 ?
C9 C8 C7 120.0(3) ?
C9 C8 H8 120.0 ?
C7 C8 H8 120.0 ?
C8 C9 C10 119.5(3) ?
C8 C9 H9 120.2 ?
C10 C9 H9 120.2 ?
N1 C10 C9 120.1(2) ?
N1 C10 C5 118.7(2) ?
C9 C10 C5 121.2(2) ?
S1 C11 H11A 109.5 ?
S1 C11 H11B 109.5 ?
H11A C11 H11B 109.5 ?
S1 C11 H11C 109.5 ?
H11A C11 H11C 109.5 ?
H11B C11 H11C 109.5 ?
C13 C12 S2 107.7(2) ?
C13 C12 H12A 110.2 ?
S2 C12 H12A 110.2 ?
C13 C12 H12B 110.2 ?
S2 C12 H12B 110.2 ?
H12A C12 H12B 108.5 ?
C14 C13 C12 179.0(4) ?
C13 C14 H14 180.0 ?

loop_
_geom_bond_atom_site_label_1
_geom_bond_atom_site_label_2
_geom_bond_site_symmetry_2
_geom_bond_distance
_geom_bond_publ_flag
S1 C3 . 1.753(3) y
S1 C11 . 1.786(3) y
S2 C4 . 1.760(3) y
S2 C12 . 1.796(4) y
N1 C2 . 1.319(3) y
N1 C10 . 1.355(3) y
N1 H1 . .88(4) y
C2 C3 . 1.394(4) ?
C2 H2 . .9300 ?
C3 C4 . 1.388(4) ?
C4 C5 . 1.421(3) ?
C5 C10 . 1.411(3) ?
C5 C6 . 1.416(4) ?
C6 C7 . 1.357(4) ?
C6 H6 . .9300 ?
C7 C8 . 1.402(5) ?
C7 H7 . .9300 ?
C8 C9 . 1.358(4) ?
C8 H8 . .9300 ?
C9 C10 . 1.408(4) ?
C9 H9 . .9300 ?
C11 H11A . .9600 ?
C11 H11B . .9600 ?
C11 H11C . .9600 ?
C12 C13 . 1.446(5) ?
C12 H12A . .9700 ?
C12 H12B . .9700 ?
C13 C14 . 1.159(4) y
C14 H14 . .9300 ?

loop_
_geom_torsion_atom_site_label_1
_geom_torsion_atom_site_label_2
_geom_torsion_atom_site_label_3
_geom_torsion_atom_site_label_4
_geom_torsion
_geom_torsion_publ_flag
C10 N1 C2 C3 -1.4(4) ?
N1 C2 C3 C4 -.3(4) ?
N1 C2 C3 S1 179.1(2) ?
C11 S1 C3 C4 173.8(2) ?
C11 S1 C3 C2 -5.6(3) y
C2 C3 C4 C5 1.9(4) ?
S1 C3 C4 C5 -177.52(18) ?
C2 C3 C4 S2 179.21(19) ?
S1 C3 C4 S2 -.2(3) y
C12 S2 C4 C3 116.8(3) y
C12 S2 C4 C5 -65.9(3) ?
C3 C4 C5 C10 -1.8(3) ?
S2 C4 C5 C10 -178.97(18) ?
C3 C4 C5 C6 176.6(2) ?
S2 C4 C5 C6 -.6(4) ?
C10 C5 C6 C7 -1.6(4) ?
C4 C5 C6 C7 -179.9(3) ?
C5 C6 C7 C8 1.1(4) ?
C6 C7 C8 C9 .0(5) ?
C7 C8 C9 C10 -.7(4) ?
C2 N1 C10 C9 -177.8(2) ?
C2 N1 C10 C5 1.5(4) ?
C8 C9 C10 N1 179.5(2) ?
C8 C9 C10 C5 .2(4) ?
C6 C5 C10 N1 -178.4(2) ?
C4 C5 C10 N1 .1(3) ?
C6 C5 C10 C9 .9(4) ?
C4 C5 C10 C9 179.4(2) ?
C4 S2 C12 C13 -165.5(3) y

loop_
_cod_related_entry_id
_cod_related_entry_database
_cod_related_entry_code
1 ChemSpider 30652303
